data_2203098
loop_
_publ_author_name
'Naotake Nakamura'
'Hirotaka Shimizu'

_publ_section_title
;
 1,16-Dichlorohexadecane
;
_journal_issue 1
_journal_name_full 'Acta Crystallographica Section E'
_journal_page_first o131
_journal_page_last o133
_journal_paper_doi 10.1107/S1600536803029027
_journal_volume 60
_journal_year 2004
_chemical_formula_iupac 'C16 H32 Cl2'
_chemical_formula_moiety 'C16 H32 Cl2'
_chemical_formula_sum 'C16 H32 Cl2'
_chemical_formula_weight 295.32
_space_group_IT_number 14
_symmetry_cell_setting monoclinic
_symmetry_space_group_name_Hall '-P 2ybc'
_symmetry_space_group_name_H-M 'P 1 21/c 1'
_cell_angle_alpha 90
_cell_angle_beta 91.102(13)
_cell_angle_gamma 90
_cell_formula_units_Z 2
_cell_length_a 5.458(2)
_cell_length_b 5.3326(19)
_cell_length_c 30.4527(12)
_cell_measurement_reflns_used 20
_cell_measurement_temperature 296.0(10)
_cell_measurement_theta_max 19.7
_cell_measurement_theta_min 9.4
_cell_volume 886.2(5)
_computing_cell_refinement
;
MSC/AFC Diffractometer Control Software
;
_computing_data_collection
;
MSC/AFC Diffractometer Control Software
(Molecular Structure Corporation, 1992)
;
_computing_data_reduction
;
CrystalStructure (Rigaku/MSC, 2001)
;
_computing_molecular_graphics
;
ORTEP-3 for Windows (Farrugia, 1997)
;
_computing_publication_material
;
CrystalStructure
;
_computing_structure_refinement
;
CRYSTALS (Watkin et al., 1996)
;
_computing_structure_solution
;
SIR92 (Altomare et al., 1994)
;
_diffrn_measured_fraction_theta_full 0.9520
_diffrn_measured_fraction_theta_max 0.9520
_diffrn_measurement_device_type 'Rigaku AFC-5R'
_diffrn_measurement_method \w
_diffrn_radiation_type 'Cu K\a'
_diffrn_radiation_wavelength 1.5418
_diffrn_reflns_av_R_equivalents 0.035
_diffrn_reflns_limit_h_max 6
_diffrn_reflns_limit_h_min -1
_diffrn_reflns_limit_k_max 6
_diffrn_reflns_limit_k_min 0
_diffrn_reflns_limit_l_max 37
_diffrn_reflns_limit_l_min -37
_diffrn_reflns_number 2419
_diffrn_reflns_theta_full 70.15
_diffrn_reflns_theta_max 70.15
_diffrn_standards_decay_% 6.19
_diffrn_standards_interval_count 150
_diffrn_standards_number 3
_exptl_absorpt_coefficient_mu 3.146
_exptl_absorpt_correction_T_max 0.975
_exptl_absorpt_correction_T_min 0.622
_exptl_absorpt_correction_type integration
_exptl_absorpt_process_details '(Coppens et al., 1965)'
_exptl_crystal_colour colorless
_exptl_crystal_density_diffrn 1.107
_exptl_crystal_density_method 'not measured'
_exptl_crystal_description plate
_exptl_crystal_F_000 324.00
_exptl_crystal_size_max 0.68
_exptl_crystal_size_mid 0.26
_exptl_crystal_size_min 0.01
_refine_diff_density_max 0.62
_refine_diff_density_min -0.72
_refine_ls_extinction_coef 35.6(2)
_refine_ls_extinction_method 'Larson (1970)'
_refine_ls_goodness_of_fit_ref 1.003
_refine_ls_hydrogen_treatment constr
_refine_ls_number_parameters 99
_refine_ls_number_reflns 1613
_refine_ls_R_factor_gt 0.0500
_refine_ls_shift/su_max 0.000
_refine_ls_structure_factor_coef Fsqd
_refine_ls_weighting_details 'w = 4Fo^2^/[0.0001Fo^2^ + \s^2^(Fo) + 0.1]'
_refine_ls_weighting_scheme calc
_refine_ls_wR_factor_ref 0.1200
_reflns_number_gt 715
_reflns_number_total 1613
_reflns_threshold_expression F^2^>2\s(F^2^)
_cod_data_source_file ob6334.cif
_cod_data_source_block I
_cod_original_sg_symbol_H-M 'P 21/c'
_cod_database_code 2203098
_cod_database_fobs_code 2203098

loop_
_symmetry_equiv_pos_site_id
_symmetry_equiv_pos_as_xyz
1 x,y,z
2 -x,-y,-z
3 -x,y+1/2,-z+1/2
4 x,-y+1/2,z+1/2

loop_
_atom_site_label
_atom_site_fract_x
_atom_site_fract_y
_atom_site_fract_z
_atom_site_U_iso_or_equiv
_atom_site_adp_type
_atom_site_calc_flag
_atom_site_refinement_flags
_atom_site_occupancy
_atom_site_type_symbol
Cl1 -0.8481(2) 0.0756(2) 0.28256(3) 0.0874(4) Uani d . 1.00 Cl
C1 -0.6768(7) 0.3484(7) 0.29570(10) 0.0770(10) Uani d . 1.00 C
C2 -0.5065(6) 0.3115(8) 0.33410(10) 0.0680(10) Uani d . 1.00 C
C3 -0.3666(6) 0.5460(7) 0.34690(10) 0.0660(10) Uani d . 1.00 C
C4 -0.1973(6) 0.5090(7) 0.38620(10) 0.0660(10) Uani d . 1.00 C
C5 -0.0562(6) 0.7386(7) 0.39990(10) 0.0630(10) Uani d . 1.00 C
C6 0.1137(6) 0.6988(7) 0.43990(10) 0.0630(10) Uani d . 1.00 C
C7 0.2590(6) 0.9271(7) 0.45350(10) 0.0630(10) Uani d . 1.00 C
C8 0.4273(6) 0.8854(6) 0.49300(10) 0.0630(10) Uani d . 1.00 C
H1 -0.5800 0.3897 0.2711 0.092 Uiso c R 1.00 H
H2 -0.7853 0.4830 0.3016 0.092 Uiso c R 1.00 H
H3 -0.3923 0.1828 0.3276 0.081 Uiso c R 1.00 H
H4 -0.6022 0.2623 0.3583 0.081 Uiso c R 1.00 H
H5 -0.2706 0.5956 0.3227 0.079 Uiso c R 1.00 H
H6 -0.4804 0.6749 0.3534 0.079 Uiso c R 1.00 H
H7 -0.0835 0.3806 0.3794 0.079 Uiso c R 1.00 H
H8 -0.2941 0.4572 0.4102 0.078 Uiso c R 1.00 H
H9 -0.1697 0.8670 0.4068 0.076 Uiso c R 1.00 H
H10 0.0405 0.7908 0.3760 0.076 Uiso c R 1.00 H
H11 0.2247 0.5678 0.4330 0.076 Uiso c R 1.00 H
H12 0.0163 0.6494 0.4639 0.076 Uiso c R 1.00 H
H13 0.3573 0.9763 0.4295 0.075 Uiso c R 1.00 H
H14 0.1484 1.0585 0.4602 0.075 Uiso c R 1.00 H
H15 0.3297 0.8363 0.5171 0.076 Uiso c R 1.00 H
H16 0.5388 0.7546 0.4864 0.076 Uiso c R 1.00 H

loop_
_atom_site_aniso_label
_atom_site_aniso_U_11
_atom_site_aniso_U_22
_atom_site_aniso_U_33
_atom_site_aniso_U_12
_atom_site_aniso_U_13
_atom_site_aniso_U_23
Cl1 0.0925(8) 0.0823(8) 0.0864(7) -0.0176(7) -0.0245(5) -0.0040(7)
C1 0.080(3) 0.072(3) 0.077(3) -0.012(2) -0.019(2) 0.001(2)
C2 0.069(3) 0.064(3) 0.069(3) 0.001(2) -0.017(2) 0.001(2)
C3 0.068(3) 0.067(3) 0.061(2) -0.003(2) -0.014(2) -0.001(2)
C4 0.070(2) 0.063(3) 0.064(2) -0.005(2) -0.015(2) 0.002(2)
C5 0.068(3) 0.062(3) 0.060(2) -0.001(2) -0.009(2) 0.002(2)
C6 0.070(3) 0.060(2) 0.060(2) -0.004(2) -0.011(2) 0.003(2)
C7 0.071(2) 0.060(2) 0.057(2) -0.004(2) -0.012(2) -0.001(2)
C8 0.071(3) 0.062(3) 0.056(2) -0.004(2) -0.008(2) 0.002(2)

loop_
_atom_type_symbol
_atom_type_description
_atom_type_scat_dispersion_real
_atom_type_scat_dispersion_imag
_atom_type_scat_source
C C 0.018 0.009 ' International Tables for Crystallography (Vol. C)'
H H 0.000 0.000 ' International Tables for Crystallography (Vol. C)'
Cl Cl 0.364 0.702 ' International Tables for Crystallography (Vol. C)'

loop_
_geom_angle_atom_site_label_1
_geom_angle_atom_site_label_2
_geom_angle_atom_site_label_3
_geom_angle_site_symmetry_3
_geom_angle
_geom_angle_publ_flag
Cl1 C1 C2 . 112.8(3) no
C1 C2 C3 . 113.4(3) no
C2 C3 C4 . 113.2(3) no
C3 C4 C5 . 114.6(3) no
C4 C5 C6 . 114.1(3) no
C5 C6 C7 . 114.5(3) no
C6 C7 C8 . 114.0(3) no
C7 C8 C8 2_676 114.3(3) no
Cl1 C1 H1 . 108.2 no
C2 C1 H1 . 107.4 no
Cl1 C1 H2 . 109.6 no
C2 C1 H2 . 109.3 no
H1 C1 H2 . 109.5 no
C1 C2 H3 . 109.6 no
C3 C2 H3 . 108.7 no
C1 C2 H4 . 107.5 no
C3 C2 H4 . 108.1 no
H3 C2 H4 . 109.5 no
C2 C3 H5 . 108.2 no
C4 C3 H5 . 108.2 no
C2 C3 H6 . 108.9 no
C4 C3 H6 . 108.7 no
H5 C3 H6 . 109.5 no
C3 C4 H7 . 108.3 no
C5 C4 H7 . 108.3 no
C3 C4 H8 . 107.8 no
C5 C4 H8 . 108.2 no
H7 C4 H8 . 109.5 no
C4 C5 H9 . 108.4 no
C6 C5 H9 . 108.2 no
C4 C5 H10 . 108.3 no
C6 C5 H10 . 108.3 no
H9 C5 H10 . 109.5 no
C5 C6 H11 . 107.9 no
C7 C6 H11 . 108.7 no
C5 C6 H12 . 108.1 no
C7 C6 H12 . 108.2 no
H11 C6 H12 . 109.5 no
C6 C7 H13 . 108.3 no
C8 C7 H13 . 107.9 no
C6 C7 H14 . 108.8 no
C8 C7 H14 . 108.3 no
H13 C7 H14 . 109.5 no
C7 C8 H15 . 108.2 no
C7 C8 H16 . 108.6 no
H15 C8 H16 . 109.5 no

loop_
_geom_bond_atom_site_label_1
_geom_bond_atom_site_label_2
_geom_bond_site_symmetry_2
_geom_bond_distance
_geom_bond_publ_flag
Cl1 C1 . 1.771(4) yes
C1 C2 . 1.492(4) yes
C2 C3 . 1.512(5) yes
C3 C4 . 1.511(4) yes
C4 C5 . 1.502(4) yes
C5 C6 . 1.529(4) yes
C6 C7 . 1.507(4) yes
C7 C8 . 1.517(4) yes
C8 C8 2_676 1.514(5) yes
C1 H1 . 0.95 no
C1 H2 . 0.95 no
C2 H3 . 0.95 no
C2 H4 . 0.95 no
C3 H5 . 0.95 no
C3 H6 . 0.95 no
C4 H7 . 0.95 no
C4 H8 . 0.95 no
C5 H9 . 0.95 no
C5 H10 . 0.95 no
C6 H11 . 0.95 no
C6 H12 . 0.95 no
C7 H13 . 0.95 no
C7 H14 . 0.95 no
C8 H15 . 0.95 no
C8 H16 . 0.95 no

loop_
_geom_contact_atom_site_label_1
_geom_contact_atom_site_label_2
_geom_contact_distance
_geom_contact_site_symmetry_2
_geom_contact_publ_flag
Cl1 Cl1 3.697(2) 3_345 yes
Cl1 Cl1 3.697(2) 3_355 yes

loop_
_geom_torsion_atom_site_label_1
_geom_torsion_atom_site_label_2
_geom_torsion_atom_site_label_3
_geom_torsion_atom_site_label_4
_geom_torsion_site_symmetry_3
_geom_torsion_site_symmetry_4
_geom_torsion
_geom_torsion_publ_flag
Cl1 C1 C2 C3 . . -177.6(2) yes
C1 C2 C3 C4 . . 179.1(3) yes
C2 C3 C4 C5 . . -179.8(3) yes
C3 C4 C5 C6 . . 179.8(3) yes
C4 C5 C6 C7 . . 179.1(3) yes
C5 C6 C7 C8 . . -179.9(3) yes
C6 C7 C8 C8 . 2_676 -179.7(3) yes
C7 C8 C8 C7 2_676 2_676 180.0 yes
